data_4502010
loop_
_publ_author_name
'Paul, Avijit Kumar'
'Sanyal, Udishnu'
'Natarajan, Srinivasan'

_publ_section_title
;
 Use of Polyazaheterocycles in the Assembly of New Cadmium Sulfate
 Frameworks: Synthesis, Structure, and Properties
;
_journal_issue 9
_journal_name_full 'Crystal Growth &amp; Design'
_journal_page_first 4161
_journal_paper_doi 10.1021/cg100865v
_journal_volume 10
_journal_year 2010
_chemical_formula_sum 'C5 H5 Cd N5 O4 S'
_chemical_formula_weight 343.62
_chemical_name_common &#x0091;Cadmium-Sulfate&#x0092;
_chemical_name_systematic
;
 ?
;
_space_group_IT_number 14
_symmetry_cell_setting monoclinic
_symmetry_space_group_name_Hall '-P 2ybc'
_symmetry_space_group_name_H-M 'P 1 21/c 1'
_atom_sites_solution_hydrogens geom
_atom_sites_solution_primary direct
_atom_sites_solution_secondary difmap
_cell_angle_alpha 90.00
_cell_angle_beta 103.73(3)
_cell_angle_gamma 90.00
_cell_formula_units_Z 4
_cell_length_a 6.7010(13)
_cell_length_b 11.860(2)
_cell_length_c 11.190(2)
_cell_measurement_reflns_used 1696
_cell_measurement_temperature 293(2)
_cell_measurement_theta_max 26.00
_cell_measurement_theta_min 2.54
_cell_volume 863.9(3)
_computing_cell_refinement 'SAINT (Bruker, 2000)'
_computing_data_collection 'SMART (Bruker, 2000)'
_computing_data_reduction SAINT
_computing_molecular_graphics 'Ortep-3 for windows (Farrugia, 1999) and CAMERON (Watkin et al., 1993)'
_computing_publication_material 'SHELXL-97 (Sheldrick, 1997)'
_computing_structure_refinement 'SHELXL-97 (Sheldrick, 1997)'
_computing_structure_solution 'SIR92 (Altomare et al., 1993)'
_diffrn_ambient_temperature 293(2)
_diffrn_measured_fraction_theta_full 0.998
_diffrn_measured_fraction_theta_max 0.998
_diffrn_measurement_device_type 'Bruker SMART CCD area detector'
_diffrn_measurement_method '\f and \w scans'
_diffrn_radiation_monochromator graphite
_diffrn_radiation_source 'fine-focus sealed tube'
_diffrn_radiation_type MoK\a
_diffrn_radiation_wavelength 0.71073
_diffrn_reflns_av_R_equivalents 0.0255
_diffrn_reflns_av_sigmaI/netI 0.0240
_diffrn_reflns_limit_h_max 8
_diffrn_reflns_limit_h_min -8
_diffrn_reflns_limit_k_max 14
_diffrn_reflns_limit_k_min -14
_diffrn_reflns_limit_l_max 12
_diffrn_reflns_limit_l_min -13
_diffrn_reflns_number 6510
_diffrn_reflns_theta_full 26.00
_diffrn_reflns_theta_max 26.00
_diffrn_reflns_theta_min 2.54
_exptl_absorpt_coefficient_mu 2.778
_exptl_absorpt_correction_T_max 0.8293
_exptl_absorpt_correction_T_min 0.6648
_exptl_absorpt_correction_type multi-scan
_exptl_absorpt_process_details '(SADABS; Sheldrick, 1996)'
_exptl_crystal_colour colorless
_exptl_crystal_density_diffrn 2.642
_exptl_crystal_density_method 'not measured'
_exptl_crystal_description 'Rod like'
_exptl_crystal_F_000 664
_exptl_crystal_size_max 0.16
_exptl_crystal_size_mid 0.08
_exptl_crystal_size_min 0.07
_refine_diff_density_max 0.746
_refine_diff_density_min -0.349
_refine_diff_density_rms 0.102
_refine_ls_extinction_method none
_refine_ls_goodness_of_fit_ref 1.085
_refine_ls_hydrogen_treatment constr
_refine_ls_matrix_type full
_refine_ls_number_parameters 145
_refine_ls_number_reflns 1696
_refine_ls_number_restraints 0
_refine_ls_restrained_S_all 1.085
_refine_ls_R_factor_all 0.0297
_refine_ls_R_factor_gt 0.0244
_refine_ls_shift/su_max 0.001
_refine_ls_shift/su_mean 0.000
_refine_ls_structure_factor_coef Fsqd
_refine_ls_weighting_details 'calc w=1/[\s^2^(Fo^2^)+(0.0289P)^2^+0.6661P] where P=(Fo^2^+2Fc^2^)/3'
_refine_ls_weighting_scheme calc
_refine_ls_wR_factor_gt 0.0557
_refine_ls_wR_factor_ref 0.0575
_reflns_number_gt 1518
_reflns_number_total 1696
_reflns_threshold_expression >2sigma(I)
_cod_data_source_file cg100865v_si_002.cif
_cod_data_source_block Compound(II)
_cod_depositor_comments
;
The following automatic conversions were performed:

'_symmetry_cell_setting' value 'Monoclinic' changed to 'monoclinic'
according to /home/saulius/struct/CIF-dictionaries/cif_core.dic
dictionary named 'cif_core.dic' version 2.4.2 from 2011-04-26.

Automatic conversion script
Id: cif_fix_values 1715 2011-07-08 13:25:40Z adriana 
;
_cod_original_sg_symbol_H-M P21/c
_cod_database_code 4502010

loop_
_symmetry_equiv_pos_as_xyz
'x, y, z'
'-x, y+1/2, -z+1/2'
'-x, -y, -z'
'x, -y-1/2, z-1/2'

loop_
_atom_site_label
_atom_site_type_symbol
_atom_site_fract_x
_atom_site_fract_y
_atom_site_fract_z
_atom_site_U_iso_or_equiv
_atom_site_adp_type
_atom_site_occupancy
_atom_site_symmetry_multiplicity
_atom_site_calc_flag
_atom_site_refinement_flags
Cd1 Cd 0.72631(4) -0.125226(19) 0.42863(2) 0.02015(10) Uani 1 1 d .
S1 S 0.77403(12) 0.09777(7) 0.55694(8) 0.02063(18) Uani 1 1 d .
O1 O 0.8864(4) -0.0022(2) 0.6121(3) 0.0351(6) Uani 1 1 d .
O2 O 0.6419(4) 0.0640(2) 0.4360(2) 0.0276(5) Uani 1 1 d .
O3 O 0.6454(4) 0.14438(19) 0.6345(2) 0.0253(5) Uani 1 1 d .
O4 O 0.9179(4) 0.18627(19) 0.5372(2) 0.0290(6) Uani 1 1 d .
N1 N 0.7138(4) -0.2673(2) 0.5536(3) 0.0233(6) Uani 1 1 d .
N2 N 0.7177(4) -0.3660(2) 0.7276(3) 0.0250(6) Uani 1 1 d .
N4 N 0.7446(4) -0.4175(3) 0.4159(3) 0.0274(7) Uani 1 1 d .
N5 N 0.7702(4) -0.5938(2) 0.5143(3) 0.0257(6) Uani 1 1 d .
H5 H 0.7852 -0.6650 0.5052 0.031 Uiso 1 1 calc R
N6 N 0.7566(5) -0.6279(2) 0.7170(3) 0.0319(7) Uani 1 1 d .
H6A H 0.7456 -0.6050 0.7881 0.038 Uiso 1 1 calc R
H6B H 0.7688 -0.6988 0.7038 0.038 Uiso 1 1 calc R
C1 C 0.7057(5) -0.2651(3) 0.6724(3) 0.0256(8) Uani 1 1 d .
H1 H 0.6928 -0.1983 0.7134 0.031 Uiso 1 1 calc R
C2 C 0.7331(5) -0.3772(3) 0.5274(3) 0.0218(7) Uani 1 1 d .
C3 C 0.7629(5) -0.5267(3) 0.4166(4) 0.0298(8) Uani 1 1 d .
H3 H 0.7718 -0.5612 0.3434 0.036 Uiso 1 1 calc R
C4 C 0.7550(5) -0.5552(3) 0.6292(3) 0.0240(7) Uani 1 1 d .
C5 C 0.7367(5) -0.4389(3) 0.6354(3) 0.0236(7) Uani 1 1 d .

loop_
_atom_site_aniso_label
_atom_site_aniso_U_11
_atom_site_aniso_U_22
_atom_site_aniso_U_33
_atom_site_aniso_U_23
_atom_site_aniso_U_13
_atom_site_aniso_U_12
Cd1 0.02414(14) 0.01592(14) 0.02211(15) 0.00154(9) 0.00892(10) 0.00051(9)
S1 0.0200(4) 0.0160(4) 0.0282(5) -0.0018(3) 0.0103(3) -0.0002(3)
O1 0.0353(14) 0.0239(13) 0.0472(17) 0.0043(12) 0.0121(12) 0.0098(11)
O2 0.0307(13) 0.0253(13) 0.0276(13) -0.0054(10) 0.0085(10) -0.0048(10)
O3 0.0237(12) 0.0230(12) 0.0320(14) -0.0059(10) 0.0121(10) -0.0007(9)
O4 0.0251(13) 0.0191(12) 0.0460(16) -0.0054(11) 0.0146(11) -0.0052(10)
N1 0.0259(14) 0.0210(15) 0.0255(16) 0.0027(12) 0.0108(12) 0.0001(11)
N2 0.0273(15) 0.0254(16) 0.0232(15) -0.0027(12) 0.0081(12) 0.0028(12)
N4 0.0242(15) 0.0250(15) 0.0330(18) -0.0001(13) 0.0066(13) 0.0005(12)
N5 0.0242(15) 0.0185(14) 0.0361(18) -0.0050(13) 0.0103(13) 0.0010(11)
N6 0.049(2) 0.0217(15) 0.0274(17) 0.0009(13) 0.0134(14) -0.0013(14)
C1 0.0314(19) 0.0206(17) 0.0272(19) -0.0015(15) 0.0119(15) 0.0014(14)
C2 0.0156(15) 0.0235(18) 0.0272(18) 0.0009(14) 0.0072(13) -0.0018(13)
C3 0.0210(18) 0.035(2) 0.035(2) -0.0096(17) 0.0092(15) -0.0004(15)
C4 0.0186(16) 0.0243(18) 0.0286(19) 0.0023(15) 0.0048(14) -0.0027(13)
C5 0.0195(16) 0.0241(18) 0.0279(19) -0.0020(14) 0.0071(14) -0.0002(13)

loop_
_atom_type_symbol
_atom_type_description
_atom_type_scat_dispersion_real
_atom_type_scat_dispersion_imag
_atom_type_scat_source
C C 0.0033 0.0016 'International Tables Vol C Tables 4.2.6.8 and 6.1.1.4'
H H 0.0000 0.0000 'International Tables Vol C Tables 4.2.6.8 and 6.1.1.4'
N N 0.0061 0.0033 'International Tables Vol C Tables 4.2.6.8 and 6.1.1.4'
O O 0.0106 0.0060 'International Tables Vol C Tables 4.2.6.8 and 6.1.1.4'
S S 0.1246 0.1234 'International Tables Vol C Tables 4.2.6.8 and 6.1.1.4'
Cd Cd -0.8075 1.2024 'International Tables Vol C Tables 4.2.6.8 and 6.1.1.4'

loop_
_geom_angle_atom_site_label_1
_geom_angle_atom_site_label_2
_geom_angle_atom_site_label_3
_geom_angle
_geom_angle_site_symmetry_1
_geom_angle_site_symmetry_3
N1 Cd1 N2 127.30(10) . 4
N1 Cd1 O2 132.12(9) . .
N2 Cd1 O2 97.61(9) 4 .
N1 Cd1 O3 85.55(9) . 3_656
N2 Cd1 O3 85.61(10) 4 3_656
O2 Cd1 O3 81.91(8) . 3_656
N1 Cd1 O4 81.72(9) . 3_756
N2 Cd1 O4 86.27(10) 4 3_756
O2 Cd1 O4 121.34(8) . 3_756
O3 Cd1 O4 156.23(8) 3_656 3_756
N1 Cd1 O1 89.94(9) . .
N2 Cd1 O1 138.09(9) 4 .
O2 Cd1 O1 58.35(8) . .
O3 Cd1 O1 119.69(8) 3_656 .
O4 Cd1 O1 80.43(8) 3_756 .
N1 Cd1 S1 112.80(8) . .
N2 Cd1 S1 119.87(7) 4 .
O2 Cd1 S1 29.15(6) . .
O3 Cd1 S1 101.97(6) 3_656 .
O4 Cd1 S1 101.45(6) 3_756 .
O1 Cd1 S1 29.20(6) . .
O1 S1 O3 111.83(15) . .
O1 S1 O4 110.54(15) . .
O3 S1 O4 108.46(14) . .
O1 S1 O2 107.57(15) . .
O3 S1 O2 109.47(14) . .
O4 S1 O2 108.92(15) . .
O1 S1 Cd1 58.03(11) . .
O3 S1 Cd1 127.28(10) . .
O4 S1 Cd1 123.77(10) . .
O2 S1 Cd1 49.55(10) . .
S1 O1 Cd1 92.78(13) . .
S1 O2 Cd1 101.29(13) . .
S1 O3 Cd1 119.83(13) . 3_656
S1 O4 Cd1 114.52(13) . 3_756
C1 N1 C2 105.2(3) . .
C1 N1 Cd1 129.0(2) . .
C2 N1 Cd1 125.5(2) . .
C1 N2 C5 102.8(3) . .
C1 N2 Cd1 119.3(2) . 4_556
C5 N2 Cd1 137.7(2) . 4_556
C3 N4 C2 111.8(3) . .
C3 N5 C4 124.1(3) . .
C3 N5 H5 117.9 . .
C4 N5 H5 117.9 . .
C4 N6 H6A 120.0 . .
C4 N6 H6B 120.0 . .
H6A N6 H6B 120.0 . .
N2 C1 N1 115.3(3) . .
N2 C1 H1 122.4 . .
N1 C1 H1 122.4 . .
N1 C2 N4 124.7(3) . .
N1 C2 C5 107.4(3) . .
N4 C2 C5 127.9(3) . .
N4 C3 N5 125.4(3) . .
N4 C3 H3 117.3 . .
N5 C3 H3 117.3 . .
N6 C4 C5 127.2(3) . .
N6 C4 N5 119.3(3) . .
C5 C4 N5 113.5(3) . .
N2 C5 C4 133.4(3) . .
N2 C5 C2 109.4(3) . .
C4 C5 C2 117.2(3) . .

loop_
_geom_bond_atom_site_label_1
_geom_bond_atom_site_label_2
_geom_bond_distance
_geom_bond_site_symmetry_2
Cd1 N1 2.204(3) .
Cd1 N2 2.239(3) 4
Cd1 O2 2.320(2) .
Cd1 O3 2.433(2) 3_656
Cd1 O4 2.433(2) 3_756
Cd1 O1 2.539(3) .
Cd1 S1 2.9901(10) .
S1 O1 1.460(3) .
S1 O3 1.469(2) .
S1 O4 1.477(2) .
S1 O2 1.485(2) .
O3 Cd1 2.433(2) 3_656
O4 Cd1 2.433(2) 3_756
N1 C1 1.343(4) .
N1 C2 1.349(4) .
N2 C1 1.340(4) .
N2 C5 1.375(4) .
N2 Cd1 2.239(3) 4_556
N4 C3 1.301(5) .
N4 C2 1.356(5) .
N5 C3 1.343(5) .
N5 C4 1.391(5) .
N5 H5 0.8600 .
N6 C4 1.306(4) .
N6 H6A 0.8600 .
N6 H6B 0.8600 .
C1 H1 0.9300 .
C2 C5 1.408(5) .
C3 H3 0.9300 .
C4 C5 1.388(5) .
